data_7202149
loop_
_publ_author_name
'Wang, H.'
'Xie, Z. Q.'
'Yang, B.'
'Shen, F. Z.'
'Li, Y. P.'
'Ma, Y. G.'

_publ_section_title
;
 Several slice-like organic crystals grown by the physical vapor
 transport method: combining atomic force microscopy and X-ray
 diffraction to explore the characteristics of crystal formation
;
_journal_issue 9
_journal_name_full CrystEngComm
_journal_page_first 1252
_journal_paper_doi 10.1039/b805512b
_journal_volume 10
_journal_year 2008
_chemical_formula_sum 'C34 H26'
_chemical_formula_weight 434.55
_chemical_name_common Trans-DPDSB
_chemical_name_systematic Trans,trans-2,5-Diphenyl-1,4-distyrylbenzene
_space_group_IT_number 2
_symmetry_cell_setting triclinic
_symmetry_space_group_name_Hall '-P 1'
_symmetry_space_group_name_H-M 'P -1'
_atom_sites_solution_hydrogens geom
_atom_sites_solution_primary direct
_atom_sites_solution_secondary difmap
_audit_creation_method SHELXL-97
_cell_angle_alpha 80.009(4)
_cell_angle_beta 83.271(6)
_cell_angle_gamma 83.926(6)
_cell_formula_units_Z 1
_cell_length_a 6.6687(13)
_cell_length_b 8.0335(16)
_cell_length_c 11.706(2)
_cell_measurement_reflns_used 4631
_cell_measurement_temperature 293(2)
_cell_measurement_theta_max 27.48
_cell_measurement_theta_min 3.09
_cell_volume 611.0(2)
_computing_structure_refinement 'SHELXL-97 (Sheldrick, 1997)'
_computing_structure_solution 'SHELXS-97 (Sheldrick, 1990)'
_diffrn_ambient_temperature 293(2)
_diffrn_measured_fraction_theta_full 0.989
_diffrn_measured_fraction_theta_max 0.989
_diffrn_radiation_monochromator graphite
_diffrn_radiation_source 'fine-focus sealed tube'
_diffrn_radiation_type MoK\a
_diffrn_radiation_wavelength 0.71073
_diffrn_reflns_av_R_equivalents 0.0218
_diffrn_reflns_av_sigmaI/netI 0.0300
_diffrn_reflns_limit_h_max 8
_diffrn_reflns_limit_h_min -8
_diffrn_reflns_limit_k_max 10
_diffrn_reflns_limit_k_min -10
_diffrn_reflns_limit_l_max 14
_diffrn_reflns_limit_l_min -15
_diffrn_reflns_number 6085
_diffrn_reflns_theta_full 27.48
_diffrn_reflns_theta_max 27.48
_diffrn_reflns_theta_min 3.09
_exptl_absorpt_coefficient_mu 0.067
_exptl_absorpt_correction_T_max 1
_exptl_absorpt_correction_T_min 0.8197
_exptl_absorpt_correction_type empirical
_exptl_crystal_colour colorless
_exptl_crystal_density_diffrn 1.181
_exptl_crystal_density_method 'not measured'
_exptl_crystal_description block
_exptl_crystal_F_000 230
_exptl_crystal_size_max 0.366
_exptl_crystal_size_mid 0.265
_exptl_crystal_size_min 0.104
_refine_diff_density_max 0.143
_refine_diff_density_min -0.203
_refine_diff_density_rms 0.038
_refine_ls_extinction_method none
_refine_ls_goodness_of_fit_ref 1.048
_refine_ls_hydrogen_treatment refxyz
_refine_ls_matrix_type full
_refine_ls_number_parameters 206
_refine_ls_number_reflns 2779
_refine_ls_number_restraints 0
_refine_ls_restrained_S_all 1.048
_refine_ls_R_factor_all 0.0794
_refine_ls_R_factor_gt 0.0463
_refine_ls_shift/su_max 0.000
_refine_ls_shift/su_mean 0.000
_refine_ls_structure_factor_coef Fsqd
_refine_ls_weighting_details 'calc w=1/[\s^2^(Fo^2^)+(0.0696P)^2^+0.0265P] where P=(Fo^2^+2Fc^2^)/3'
_refine_ls_weighting_scheme calc
_refine_ls_wR_factor_gt 0.1240
_refine_ls_wR_factor_ref 0.1369
_reflns_number_gt 1722
_reflns_number_total 2779
_reflns_threshold_expression >2sigma(I)
_cod_data_source_file b805512b.txt
_cod_data_source_block xzq06-10
_cod_depositor_comments
;
The following automatic conversions were performed:
'_symmetry_cell_setting' value 'Triclinic' changed to 'triclinic'
according to '/home/saulius/struct/CIF-dictionaries/cif_core.dic'
dictionary named 'cif_core.dic' version 2.4.1 from 2010-06-29.

Automatic conversion script
Id: cif_fix_enum 1527 2010-12-29 10:47:43Z saulius 
;
_cod_original_sg_symbol_H-M P-1
_cod_database_code 7202149

loop_
_symmetry_equiv_pos_as_xyz
'x, y, z'
'-x, -y, -z'

loop_
_atom_site_label
_atom_site_type_symbol
_atom_site_fract_x
_atom_site_fract_y
_atom_site_fract_z
_atom_site_U_iso_or_equiv
_atom_site_adp_type
_atom_site_occupancy
_atom_site_symmetry_multiplicity
_atom_site_calc_flag
_atom_site_refinement_flags
_atom_site_disorder_assembly
_atom_site_disorder_group
C1 C 0.3581(2) 0.39715(19) 0.55964(12) 0.0500(4) Uani 1 1 d . . .
C2 C 0.3634(2) 0.43482(18) 0.43800(12) 0.0476(3) Uani 1 1 d . . .
C3 C 0.2346(2) 0.35247(19) 0.37533(13) 0.0529(4) Uani 1 1 d . . .
C4 C 0.0735(2) 0.2705(2) 0.41960(13) 0.0537(4) Uani 1 1 d . . .
C5 C -0.0424(2) 0.17753(18) 0.35591(12) 0.0505(4) Uani 1 1 d . . .
C6 C 0.0352(3) 0.1271(2) 0.24990(14) 0.0670(5) Uani 1 1 d . . .
C7 C -0.0823(3) 0.0455(3) 0.19096(17) 0.0773(5) Uani 1 1 d . . .
C8 C -0.2755(3) 0.0116(2) 0.23488(17) 0.0718(5) Uani 1 1 d . . .
C9 C -0.3529(3) 0.0566(2) 0.34064(18) 0.0699(5) Uani 1 1 d . . .
C10 C -0.2366(2) 0.1379(2) 0.40055(15) 0.0602(4) Uani 1 1 d . . .
C11 C 0.5099(2) 0.54203(17) 0.37777(11) 0.0478(4) Uani 1 1 d . . .
C12 C 0.5241(2) 0.59674(18) 0.24865(11) 0.0501(4) Uani 1 1 d . . .
C13 C 0.7072(3) 0.5776(2) 0.18029(14) 0.0634(4) Uani 1 1 d . . .
C14 C 0.7218(3) 0.6375(3) 0.06133(15) 0.0779(5) Uani 1 1 d . . .
C15 C 0.5532(3) 0.7154(3) 0.00980(15) 0.0817(6) Uani 1 1 d . . .
C16 C 0.3730(3) 0.7350(3) 0.07579(15) 0.0797(6) Uani 1 1 d . . .
C17 C 0.3563(3) 0.6766(2) 0.19463(14) 0.0645(5) Uani 1 1 d . . .
H1 H 0.258(2) 0.316(2) 0.6034(13) 0.068(5) Uiso 1 1 d . . .
H3 H 0.287(2) 0.3547(19) 0.2919(13) 0.056(4) Uiso 1 1 d . . .
H4 H 0.023(3) 0.272(2) 0.4993(15) 0.076(5) Uiso 1 1 d . . .
H6 H 0.180(3) 0.145(2) 0.2209(15) 0.085(6) Uiso 1 1 d . . .
H7 H -0.016(3) 0.015(2) 0.1179(17) 0.084(5) Uiso 1 1 d . . .
H8 H -0.360(3) -0.045(3) 0.1922(16) 0.092(6) Uiso 1 1 d . . .
H9 H -0.484(3) 0.034(3) 0.3729(17) 0.092(6) Uiso 1 1 d . . .
H10 H -0.296(3) 0.172(2) 0.4751(15) 0.077(5) Uiso 1 1 d . . .
H13 H 0.824(2) 0.522(2) 0.2200(12) 0.058(4) Uiso 1 1 d . . .
H14 H 0.846(3) 0.621(3) 0.0172(18) 0.104(7) Uiso 1 1 d . . .
H15 H 0.564(3) 0.760(3) -0.0728(19) 0.102(6) Uiso 1 1 d . . .
H16 H 0.250(3) 0.790(3) 0.0374(16) 0.090(6) Uiso 1 1 d . . .
H17 H 0.237(3) 0.691(2) 0.2379(15) 0.074(5) Uiso 1 1 d . . .

loop_
_atom_site_aniso_label
_atom_site_aniso_U_11
_atom_site_aniso_U_22
_atom_site_aniso_U_33
_atom_site_aniso_U_23
_atom_site_aniso_U_13
_atom_site_aniso_U_12
C1 0.0524(8) 0.0479(8) 0.0466(7) 0.0001(6) -0.0001(6) -0.0079(7)
C2 0.0468(8) 0.0460(8) 0.0469(7) -0.0016(6) -0.0014(6) -0.0030(6)
C3 0.0585(9) 0.0521(9) 0.0457(8) -0.0016(6) -0.0035(7) -0.0061(7)
C4 0.0520(8) 0.0574(9) 0.0496(8) -0.0067(7) -0.0010(7) -0.0036(7)
C5 0.0522(8) 0.0466(8) 0.0494(7) 0.0004(6) -0.0039(6) -0.0048(6)
C6 0.0594(10) 0.0823(12) 0.0609(10) -0.0168(8) 0.0023(8) -0.0136(9)
C7 0.0926(14) 0.0823(13) 0.0610(10) -0.0192(9) -0.0097(10) -0.0113(11)
C8 0.0798(13) 0.0556(10) 0.0835(12) -0.0051(9) -0.0283(11) -0.0110(9)
C9 0.0577(10) 0.0579(10) 0.0922(13) -0.0019(9) -0.0079(9) -0.0122(8)
C10 0.0587(9) 0.0523(9) 0.0665(10) -0.0043(7) 0.0021(8) -0.0090(7)
C11 0.0531(8) 0.0447(8) 0.0422(7) -0.0010(6) -0.0017(6) -0.0024(6)
C12 0.0585(9) 0.0462(8) 0.0436(7) -0.0017(6) -0.0010(6) -0.0088(6)
C13 0.0687(10) 0.0641(10) 0.0517(8) -0.0023(7) 0.0021(8) -0.0007(8)
C14 0.0829(13) 0.0873(14) 0.0541(9) -0.0060(9) 0.0168(9) -0.0005(11)
C15 0.0998(15) 0.0934(15) 0.0440(9) 0.0042(9) 0.0006(10) -0.0069(11)
C16 0.0858(13) 0.0922(14) 0.0540(10) 0.0098(9) -0.0145(9) -0.0024(11)
C17 0.0613(10) 0.0754(12) 0.0510(8) 0.0016(7) -0.0015(8) -0.0031(8)

loop_
_atom_type_symbol
_atom_type_description
_atom_type_scat_dispersion_real
_atom_type_scat_dispersion_imag
_atom_type_scat_source
C C 0.0033 0.0016 'International Tables Vol C Tables 4.2.6.8 and 6.1.1.4'
H H 0.0000 0.0000 'International Tables Vol C Tables 4.2.6.8 and 6.1.1.4'

loop_
_geom_angle_atom_site_label_1
_geom_angle_atom_site_label_2
_geom_angle_atom_site_label_3
_geom_angle
_geom_angle_site_symmetry_1
_geom_angle_site_symmetry_3
_geom_angle_publ_flag
C11 C1 C2 123.15(13) 2_666 . ?
C1 C2 C11 117.62(13) . . ?
C1 C2 C3 120.73(13) . . ?
C11 C2 C3 121.39(13) . . ?
C4 C3 C2 127.31(14) . . ?
C3 C4 C5 125.79(14) . . ?
C10 C5 C6 117.68(15) . . ?
C10 C5 C4 119.92(14) . . ?
C6 C5 C4 122.40(14) . . ?
C7 C6 C5 120.35(17) . . ?
C8 C7 C6 121.10(18) . . ?
C7 C8 C9 119.42(18) . . ?
C8 C9 C10 120.00(18) . . ?
C9 C10 C5 121.41(17) . . ?
C1 C11 C2 119.22(12) 2_666 . ?
C1 C11 C12 118.38(13) 2_666 . ?
C2 C11 C12 122.37(12) . . ?
C13 C12 C17 118.28(14) . . ?
C13 C12 C11 120.95(13) . . ?
C17 C12 C11 120.68(14) . . ?
C14 C13 C12 120.60(17) . . ?
C15 C14 C13 120.02(19) . . ?
C16 C15 C14 119.95(17) . . ?
C15 C16 C17 120.71(18) . . ?
C16 C17 C12 120.44(18) . . ?

loop_
_geom_bond_atom_site_label_1
_geom_bond_atom_site_label_2
_geom_bond_distance
_geom_bond_site_symmetry_2
_geom_bond_publ_flag
C1 C11 1.385(2) 2_666 ?
C1 C2 1.4005(19) . ?
C2 C11 1.414(2) . ?
C2 C3 1.467(2) . ?
C3 C4 1.326(2) . ?
C4 C5 1.470(2) . ?
C5 C10 1.387(2) . ?
C5 C6 1.397(2) . ?
C6 C7 1.383(3) . ?
C7 C8 1.367(3) . ?
C8 C9 1.377(3) . ?
C9 C10 1.383(2) . ?
C11 C1 1.385(2) 2_666 ?
C11 C12 1.4938(18) . ?
C12 C13 1.389(2) . ?
C12 C17 1.392(2) . ?
C13 C14 1.388(2) . ?
C14 C15 1.378(3) . ?
C15 C16 1.360(3) . ?
C16 C17 1.384(2) . ?
